data_4338922
loop_
_publ_author_name
'Brylev, Konstantin A.'
'Mironov, Yuri V.'
'Yarovoi, Spartak S.'
'Naumov, Nikolai G.'
'Fedorov, Vladimir E.'
'Kim, Sung-Jin'
'Kitamura, Noboru'
'Kuwahara, Yusuke'
'Yamada, Konatsu'
'Ishizaka, Shoji'
'Sasaki, Yoichi'

_publ_section_title
;
 A family of octahedral rhenium cluster complexes [Re6Q8(H2O)n(OH)6-n]n-4
 (Q=S, Se; n=0-6): structural and pH-dependent spectroscopic studies.
;
_journal_issue 18
_journal_name_full 'Inorganic chemistry'
_journal_page_first 7414
_journal_page_last 7422
_journal_paper_doi 10.1021/ic7005265
_journal_volume 46
_journal_year 2007
_chemical_formula_moiety K2[Re6S8(H2O)2(OH)4].2H2O
_chemical_formula_sum 'H12 K2 O8 Re6 S8'
_chemical_formula_weight 1591.98
_space_group_IT_number 2
_symmetry_cell_setting triclinic
_symmetry_Int_Tables_number 2
_symmetry_space_group_name_Hall '-P 1'
_symmetry_space_group_name_H-M 'P -1'
_atom_sites_solution_primary direct
_atom_sites_solution_secondary difmap
_audit_creation_method SHELXL-97
_cell_angle_alpha 78.827(4)
_cell_angle_beta 64.727(4)
_cell_angle_gamma 67.085(4)
_cell_formula_units_Z 1
_cell_length_a 7.9567(19)
_cell_length_b 8.790(2)
_cell_length_c 9.186(2)
_cell_measurement_temperature 298(2)
_cell_volume 534.8(2)
_computing_structure_refinement 'SHELXL-97 (Sheldrick, 1997)'
_computing_structure_solution 'SHELXS-97 (Sheldrick, 1990)'
_diffrn_ambient_temperature 298(2)
_diffrn_measured_fraction_theta_full 0.960
_diffrn_measured_fraction_theta_max 0.877
_diffrn_measurement_device_type 'Bruker SMART APEX CCD'
_diffrn_measurement_method '\f scans'
_diffrn_radiation_monochromator graphite
_diffrn_radiation_source 'fine-focus sealed tube'
_diffrn_radiation_type MoK\a
_diffrn_radiation_wavelength 0.71073
_diffrn_reflns_av_R_equivalents 0.0138
_diffrn_reflns_av_sigmaI/netI 0.0286
_diffrn_reflns_limit_h_max 10
_diffrn_reflns_limit_h_min -10
_diffrn_reflns_limit_k_max 11
_diffrn_reflns_limit_k_min -11
_diffrn_reflns_limit_l_max 12
_diffrn_reflns_limit_l_min -8
_diffrn_reflns_number 3308
_diffrn_reflns_theta_full 26.88
_diffrn_reflns_theta_max 26.88
_diffrn_reflns_theta_min 2.45
_exptl_absorpt_coefficient_mu 35.004
_exptl_absorpt_correction_T_max 0.2279
_exptl_absorpt_correction_T_min 0.1661
_exptl_absorpt_correction_type multi-scan
_exptl_absorpt_process_details SADABS
_exptl_crystal_colour yellow
_exptl_crystal_density_diffrn 4.942
_exptl_crystal_density_method 'not measured'
_exptl_crystal_description block
_exptl_crystal_F_000 692
_exptl_crystal_size_max 0.08
_exptl_crystal_size_mid 0.08
_exptl_crystal_size_min 0.06
_refine_diff_density_max 1.941
_refine_diff_density_min -1.900
_refine_diff_density_rms 0.356
_refine_ls_extinction_coef 0.00109(16)
_refine_ls_extinction_expression Fc^*^=kFc[1+0.001xFc^2^\l^3^/sin(2\q)]^-1/4^
_refine_ls_extinction_method SHELXL
_refine_ls_goodness_of_fit_ref 1.036
_refine_ls_matrix_type full
_refine_ls_number_parameters 119
_refine_ls_number_reflns 2362
_refine_ls_number_restraints 0
_refine_ls_restrained_S_all 1.036
_refine_ls_R_factor_all 0.0340
_refine_ls_R_factor_gt 0.0286
_refine_ls_shift/su_max 0.001
_refine_ls_shift/su_mean 0.000
_refine_ls_structure_factor_coef Fsqd
_refine_ls_weighting_details 'calc w=1/[\s^2^(Fo^2^)+(0.0503P)^2^+0.4924P] where P=(Fo^2^+2Fc^2^)/3'
_refine_ls_weighting_scheme calc
_refine_ls_wR_factor_gt 0.0776
_refine_ls_wR_factor_ref 0.0796
_reflns_number_gt 2060
_reflns_number_total 2362
_reflns_threshold_expression >2sigma(I)
_cod_data_source_file ic7005265-file003.cif
_cod_data_source_block compound1
_cod_depositor_comments
;
The following automatic conversions were performed:
'_atom_site_symetry_multiplicity' tag replaced with
'_atom_site_symmetry_multiplicity'.

Automatic conversion script
Id: cif_correct_tags 1440 2010-10-19 06:21:57Z saulius 
;
_cod_original_cell_volume 534.9(2)
_cod_database_code 4338922

loop_
_symmetry_equiv_pos_as_xyz
'x, y, z'
'-x, -y, -z'

loop_
_atom_site_label
_atom_site_type_symbol
_atom_site_fract_x
_atom_site_fract_y
_atom_site_fract_z
_atom_site_U_iso_or_equiv
_atom_site_adp_type
_atom_site_occupancy
_atom_site_symmetry_multiplicity
_atom_site_calc_flag
_atom_site_refinement_flags
Re1 Re 0.35002(5) 0.99582(4) 0.71502(4) 0.01262(12) Uani 1 1 d .
Re2 Re 0.29281(5) 1.16976(4) 0.46924(4) 0.01252(12) Uani 1 1 d .
Re3 Re 0.59039(5) 1.14892(4) 0.53117(4) 0.01261(12) Uani 1 1 d .
K1 K 0.7610(8) 0.5486(7) 0.9253(8) 0.0442(14) Uani 0.50 1 d P
K2 K 1.0176(9) 0.6965(7) 0.8906(8) 0.0490(15) Uani 0.50 1 d P
S1 S 0.0851(3) 1.0166(3) 0.6423(3) 0.0165(5) Uani 1 1 d .
S2 S 0.2515(4) 1.2944(3) 0.7005(3) 0.0188(5) Uani 1 1 d .
S3 S 0.6338(3) 0.9751(3) 0.7596(3) 0.0167(5) Uani 1 1 d .
S4 S 0.4709(3) 0.6978(3) 0.7002(3) 0.0180(5) Uani 1 1 d .
O1 O 0.1727(9) 0.9939(8) 0.9627(8) 0.0209(15) Uani 1 1 d .
O2 O 0.0501(10) 1.3623(8) 0.4343(9) 0.0236(16) Uani 1 1 d .
O3 O 0.6996(10) 1.3163(8) 0.5632(9) 0.0224(15) Uani 1 1 d .
O1W O 0.3512(13) 0.7006(10) 1.1108(10) 0.039(2) Uani 1 1 d .

loop_
_atom_site_aniso_label
_atom_site_aniso_U_11
_atom_site_aniso_U_22
_atom_site_aniso_U_33
_atom_site_aniso_U_23
_atom_site_aniso_U_13
_atom_site_aniso_U_12
Re1 0.01224(19) 0.0120(2) 0.01241(19) -0.00091(13) -0.00444(14) -0.00312(14)
Re2 0.01186(19) 0.01021(19) 0.0143(2) -0.00078(13) -0.00563(15) -0.00184(14)
Re3 0.01288(19) 0.01031(19) 0.0149(2) -0.00114(13) -0.00588(15) -0.00343(14)
K1 0.037(3) 0.038(3) 0.068(4) 0.004(3) -0.030(3) -0.015(2)
K2 0.042(3) 0.039(3) 0.062(4) 0.002(3) -0.015(3) -0.019(3)
S1 0.0118(11) 0.0191(12) 0.0169(11) -0.0011(9) -0.0041(9) -0.0053(9)
S2 0.0186(11) 0.0140(12) 0.0200(12) -0.0067(9) -0.0061(10) -0.0005(9)
S3 0.0183(11) 0.0171(12) 0.0155(11) -0.0004(9) -0.0084(9) -0.0050(9)
S4 0.0177(11) 0.0149(11) 0.0177(12) 0.0022(9) -0.0048(10) -0.0054(9)
O1 0.019(3) 0.021(4) 0.015(3) -0.003(3) 0.000(3) -0.006(3)
O2 0.020(3) 0.015(3) 0.030(4) 0.002(3) -0.013(3) 0.002(3)
O3 0.025(4) 0.018(4) 0.032(4) -0.002(3) -0.014(3) -0.010(3)
O1W 0.058(6) 0.027(4) 0.032(5) 0.001(4) -0.027(4) -0.004(4)

loop_
_atom_type_symbol
_atom_type_description
_atom_type_scat_dispersion_real
_atom_type_scat_dispersion_imag
_atom_type_scat_source
O O 0.0106 0.0060 'International Tables Vol C Tables 4.2.6.8 and 6.1.1.4'
H H 0.0000 0.0000 'International Tables Vol C Tables 4.2.6.8 and 6.1.1.4'
S S 0.1246 0.1234 'International Tables Vol C Tables 4.2.6.8 and 6.1.1.4'
K K 0.2009 0.2494 'International Tables Vol C Tables 4.2.6.8 and 6.1.1.4'
Re Re -1.0185 7.2310 'International Tables Vol C Tables 4.2.6.8 and 6.1.1.4'

loop_
_geom_angle_atom_site_label_1
_geom_angle_atom_site_label_2
_geom_angle_atom_site_label_3
_geom_angle
_geom_angle_site_symmetry_1
_geom_angle_site_symmetry_3
O1 Re1 S3 93.4(2) . .
O1 Re1 S1 92.3(2) . .
S3 Re1 S1 174.34(8) . .
O1 Re1 S4 93.69(19) . .
S3 Re1 S4 89.44(8) . .
S1 Re1 S4 90.14(8) . .
O1 Re1 S2 92.28(19) . .
S3 Re1 S2 89.94(8) . .
S1 Re1 S2 89.89(8) . .
S4 Re1 S2 174.02(8) . .
O1 Re1 Re2 133.87(19) . .
S3 Re1 Re2 118.13(6) . .
S1 Re1 Re2 57.32(5) . .
S4 Re1 Re2 117.61(6) . .
S2 Re1 Re2 57.73(6) . .
O1 Re1 Re2 135.94(19) . 2_676
S3 Re1 Re2 57.63(6) . 2_676
S1 Re1 Re2 117.68(6) . 2_676
S4 Re1 Re2 57.45(5) . 2_676
S2 Re1 Re2 117.49(6) . 2_676
Re2 Re1 Re2 90.20(2) . 2_676
O1 Re1 Re3 134.89(19) . .
S3 Re1 Re3 57.80(6) . .
S1 Re1 Re3 117.65(6) . .
S4 Re1 Re3 117.42(6) . .
S2 Re1 Re3 57.53(6) . .
Re2 Re1 Re3 60.357(18) . .
Re2 Re1 Re3 59.99(2) 2_676 .
O1 Re1 Re3 134.69(19) . 2_676
S3 Re1 Re3 117.85(6) . 2_676
S1 Re1 Re3 57.48(6) . 2_676
S4 Re1 Re3 57.55(6) . 2_676
S2 Re1 Re3 117.80(6) . 2_676
Re2 Re1 Re3 60.10(2) . 2_676
Re2 Re1 Re3 60.239(18) 2_676 2_676
Re3 Re1 Re3 90.40(2) . 2_676
O1 Re1 K2 60.7(2) . 1_455
S3 Re1 K2 128.83(11) . 1_455
S1 Re1 K2 54.56(11) . 1_455
S4 Re1 K2 53.31(10) . 1_455
S2 Re1 K2 130.70(11) . 1_455
Re2 Re1 K2 110.62(10) . 1_455
Re2 Re1 K2 109.67(9) 2_676 1_455
Re3 Re1 K2 164.39(10) . 1_455
Re3 Re1 K2 74.01(10) 2_676 1_455
O2 Re2 S1 91.7(2) . .
O2 Re2 S3 92.5(2) . 2_676
S1 Re2 S3 90.44(8) . 2_676
O2 Re2 S4 94.0(2) . 2_676
S1 Re2 S4 174.27(8) . 2_676
S3 Re2 S4 89.46(8) 2_676 2_676
O2 Re2 S2 93.5(2) . .
S1 Re2 S2 90.26(8) . .
S3 Re2 S2 173.96(8) 2_676 .
S4 Re2 S2 89.25(9) 2_676 .
O2 Re2 Re1 134.7(2) . .
S1 Re2 Re1 57.69(6) . .
S3 Re2 Re1 117.75(6) 2_676 .
S4 Re2 Re1 117.52(6) 2_676 .
S2 Re2 Re1 57.95(6) . .
O2 Re2 Re3 133.6(2) . 2_676
S1 Re2 Re3 57.60(6) . 2_676
S3 Re2 Re3 57.69(6) 2_676 2_676
S4 Re2 Re3 117.86(6) 2_676 2_676
S2 Re2 Re3 118.04(6) . 2_676
Re1 Re2 Re3 60.127(16) . 2_676
O2 Re2 Re1 135.5(2) . 2_676
S1 Re2 Re1 117.56(6) . 2_676
S3 Re2 Re1 57.22(6) 2_676 2_676
S4 Re2 Re1 57.88(6) 2_676 2_676
S2 Re2 Re1 117.33(6) . 2_676
Re1 Re2 Re1 89.80(2) . 2_676
Re3 Re2 Re1 60.005(15) 2_676 2_676
O2 Re2 Re3 136.2(2) . .
S1 Re2 Re3 117.66(6) . .
S3 Re2 Re3 117.10(6) 2_676 .
S4 Re2 Re3 57.55(6) 2_676 .
S2 Re2 Re3 57.46(6) . .
Re1 Re2 Re3 59.993(15) . .
Re3 Re2 Re3 90.206(17) 2_676 .
Re1 Re2 Re3 59.89(2) 2_676 .
O2 Re2 K1 48.0(2) . 2_676
S1 Re2 K1 126.51(10) . 2_676
S3 Re2 K1 63.48(11) 2_676 2_676
S4 Re2 K1 58.27(10) 2_676 2_676
S2 Re2 K1 120.47(11) . 2_676
Re1 Re2 K1 175.79(8) . 2_676
Re3 Re2 K1 121.15(9) 2_676 2_676
Re1 Re2 K1 87.71(9) 2_676 2_676
Re3 Re2 K1 115.80(8) . 2_676
O3 Re3 S1 92.1(2) . 2_676
O3 Re3 S3 93.6(2) . .
S1 Re3 S3 90.02(8) 2_676 .
O3 Re3 S4 93.1(2) . 2_676
S1 Re3 S4 90.30(8) 2_676 2_676
S3 Re3 S4 173.33(8) . 2_676
O3 Re3 S2 94.1(2) . .
S1 Re3 S2 173.81(8) 2_676 .
S3 Re3 S2 89.74(8) . .
S4 Re3 S2 89.23(8) 2_676 .
O3 Re3 Re2 134.19(18) . 2_676
S1 Re3 Re2 57.19(6) 2_676 2_676
S3 Re3 Re2 57.44(6) . 2_676
S4 Re3 Re2 117.56(6) 2_676 2_676
S2 Re3 Re2 117.83(6) . 2_676
O3 Re3 Re1 136.12(19) . .
S1 Re3 Re1 117.15(6) 2_676 .
S3 Re3 Re1 57.15(6) . .
S4 Re3 Re1 117.02(6) 2_676 .
S2 Re3 Re1 57.86(6) . .
Re2 Re3 Re1 60.003(18) 2_676 .
O3 Re3 Re1 134.27(19) . 2_676
S1 Re3 Re1 57.44(6) 2_676 2_676
S3 Re3 Re1 117.15(6) . 2_676
S4 Re3 Re1 57.83(6) 2_676 2_676
S2 Re3 Re1 117.43(6) . 2_676
Re2 Re3 Re1 59.771(17) 2_676 2_676
Re1 Re3 Re1 89.60(2) . 2_676
O3 Re3 Re2 136.00(18) . .
S1 Re3 Re2 117.27(6) 2_676 .
S3 Re3 Re2 116.77(6) . .
S4 Re3 Re2 57.40(5) 2_676 .
S2 Re3 Re2 57.57(6) . .
Re2 Re3 Re2 89.794(17) 2_676 .
Re1 Re3 Re2 59.649(19) . .
Re1 Re3 Re2 59.874(15) 2_676 .
K2 K1 O1W 155.8(3) . 2_667
K2 K1 O1W 119.5(3) . .
O1W K1 O1W 84.6(3) 2_667 .
K2 K1 K2 81.2(2) . 2_767
O1W K1 K2 87.5(3) 2_667 2_767
O1W K1 K2 114.1(3) . 2_767
K2 K1 O2 72.1(2) . 2_676
O1W K1 O2 97.5(3) 2_667 2_676
O1W K1 O2 121.8(3) . 2_676
K2 K1 O2 124.1(3) 2_767 2_676
K2 K1 S4 119.2(2) . .
O1W K1 S4 70.0(2) 2_667 .
O1W K1 S4 66.1(2) . .
K2 K1 S4 157.5(2) 2_767 .
O2 K1 S4 60.59(17) 2_676 .
K2 K1 S2 70.48(19) . 1_645
O1W K1 S2 85.4(2) 2_667 1_645
O1W K1 S2 169.7(3) . 1_645
K2 K1 S2 62.96(17) 2_767 1_645
O2 K1 S2 62.11(17) 2_676 1_645
S4 K1 S2 112.5(2) . 1_645
K2 K1 S3 66.58(18) . .
O1W K1 S3 126.6(2) 2_667 .
O1W K1 S3 75.3(2) . .
K2 K1 S3 145.9(2) 2_767 .
O2 K1 S3 57.10(16) 2_676 .
S4 K1 S3 56.58(10) . .
S2 K1 S3 112.93(17) 1_645 .
K2 K1 Re2 84.3(2) . 2_676
O1W K1 Re2 97.7(2) 2_667 2_676
O1W K1 Re2 91.1(2) . 2_676
K2 K1 Re2 154.7(2) 2_767 2_676
O2 K1 Re2 30.72(13) 2_676 2_676
S4 K1 Re2 36.32(7) . 2_676
S2 K1 Re2 92.64(15) 1_645 2_676
S3 K1 Re2 35.82(7) . 2_676
K2 K1 K1 161.2(3) . 2_667
O1W K1 K1 42.8(2) 2_667 2_667
O1W K1 K1 41.8(2) . 2_667
K2 K1 K1 104.4(2) 2_767 2_667
O2 K1 K1 116.5(3) 2_676 2_667
S4 K1 K1 59.64(14) . 2_667
S2 K1 K1 128.1(3) 1_645 2_667
S3 K1 K1 103.06(19) . 2_667
Re2 K1 K1 95.90(19) 2_676 2_667
K2 K1 K1 42.84(17) . 2_767
O1W K1 K1 122.9(3) 2_667 2_767
O1W K1 K1 126.1(3) . 2_767
K2 K1 K1 38.34(15) 2_767 2_767
O2 K1 K1 101.1(2) 2_676 2_767
S4 K1 K1 160.4(3) . 2_767
S2 K1 K1 58.49(14) 1_645 2_767
S3 K1 K1 108.7(2) . 2_767
Re2 K1 K1 124.1(2) 2_676 2_767
K1 K1 K1 140.0(3) 2_667 2_767
K1 K2 O1 112.8(3) . 2_677
K1 K2 K1 98.8(2) . 2_767
O1 K2 K1 110.0(3) 2_677 2_767
K1 K2 S4 145.8(3) . 1_655
O1 K2 S4 100.5(2) 2_677 1_655
K1 K2 S4 75.83(19) 2_767 1_655
K1 K2 S1 125.2(3) . 1_655
O1 K2 S1 64.82(18) 2_677 1_655
K1 K2 S1 134.9(2) 2_767 1_655
S4 K2 S1 62.39(12) 1_655 1_655
K1 K2 O2 59.0(2) . 2_676
O1 K2 O2 121.0(3) 2_677 2_676
K1 K2 O2 128.8(3) 2_767 2_676
S4 K2 O2 97.6(2) 1_655 2_676
S1 K2 O2 75.68(19) 1_655 2_676
K1 K2 S2 77.7(2) . 2_677
O1 K2 S2 62.1(2) 2_677 2_677
K1 K2 S2 66.90(19) 2_767 2_677
S4 K2 S2 127.4(2) 1_655 2_677
S1 K2 S2 126.9(2) 1_655 2_677
O2 K2 S2 134.6(2) 2_676 2_677
K1 K2 S3 69.83(18) . .
O1 K2 S3 66.7(2) 2_677 .
K1 K2 S3 164.1(2) 2_767 .
S4 K2 S3 119.86(19) 1_655 .
S1 K2 S3 59.22(12) 1_655 .
O2 K2 S3 55.56(16) 2_676 .
S2 K2 S3 99.10(16) 2_677 .
K1 K2 S2 65.61(19) . 1_645
O1 K2 S2 178.4(3) 2_677 1_645
K1 K2 S2 70.94(19) 2_767 1_645
S4 K2 S2 80.98(15) 1_655 1_645
S1 K2 S2 115.5(2) 1_655 1_645
O2 K2 S2 57.97(16) 2_676 1_645
S2 K2 S2 117.55(17) 2_677 1_645
S3 K2 S2 111.96(19) . 1_645
K1 K2 K2 52.47(19) . 2_767
O1 K2 K2 124.0(3) 2_677 2_767
K1 K2 K2 46.35(18) 2_767 2_767
S4 K2 K2 114.1(3) 1_655 2_767
S1 K2 K2 171.1(3) 1_655 2_767
O2 K2 K2 97.3(3) 2_676 2_767
S2 K2 K2 61.91(19) 2_677 2_767
S3 K2 K2 121.3(3) . 2_767
S2 K2 K2 55.64(18) 1_645 2_767
K1 K2 Re1 161.0(3) . 1_655
O1 K2 Re1 66.30(18) 2_677 1_655
K1 K2 Re1 99.14(19) 2_767 1_655
S4 K2 Re1 36.42(7) 1_655 1_655
S1 K2 Re1 36.08(7) 1_655 1_655
O2 K2 Re1 104.2(2) 2_676 1_655
S2 K2 Re1 115.39(18) 2_677 1_655
S3 K2 Re1 93.65(14) . 1_655
S2 K2 Re1 114.99(16) 1_645 1_655
K2 K2 Re1 145.1(3) 2_767 1_655
Re2 S1 Re1 64.98(6) . .
Re2 S1 Re3 65.21(6) . 2_676
Re1 S1 Re3 65.08(6) . 2_676
Re2 S1 K2 150.97(14) . 1_455
Re1 S1 K2 89.36(13) . 1_455
Re3 S1 K2 92.48(13) 2_676 1_455
Re3 S2 Re2 64.97(6) . .
Re3 S2 Re1 64.62(6) . .
Re2 S2 Re1 64.32(6) . .
Re3 S2 K2 134.10(14) . 2_677
Re2 S2 K2 138.33(14) . 2_677
Re1 S2 K2 89.64(12) . 2_677
Re3 S2 K1 173.68(14) . 1_465
Re2 S2 K1 115.52(13) . 1_465
Re1 S2 K1 121.56(13) . 1_465
K2 S2 K1 50.14(15) 2_677 1_465
Re3 S2 K2 131.41(13) . 1_465
Re2 S2 K2 140.37(14) . 1_465
Re1 S2 K2 151.70(14) . 1_465
K2 S2 K2 62.45(17) 2_677 1_465
K1 S2 K2 43.91(14) 1_465 1_465
Re1 S3 Re2 65.15(6) . 2_676
Re1 S3 Re3 65.05(6) . .
Re2 S3 Re3 64.88(6) 2_676 .
Re1 S3 K2 143.43(13) . .
Re2 S3 K2 99.57(14) 2_676 .
Re3 S3 K2 140.90(14) . .
Re1 S3 K1 99.92(11) . .
Re2 S3 K1 80.70(13) 2_676 .
Re3 S3 K1 145.54(14) . .
K2 S3 K1 43.60(13) . .
Re2 S4 Re3 65.06(6) 2_676 2_676
Re2 S4 Re1 64.67(6) 2_676 .
Re3 S4 Re1 64.62(6) 2_676 .
Re2 S4 K2 151.91(14) 2_676 1_455
Re3 S4 K2 93.58(14) 2_676 1_455
Re1 S4 K2 90.27(13) . 1_455
Re2 S4 K1 85.41(12) 2_676 .
Re3 S4 K1 150.42(13) 2_676 .
Re1 S4 K1 105.40(13) . .
K2 S4 K1 114.90(17) 1_455 .
Re1 O1 K2 115.7(3) . 2_677
Re2 O2 K1 101.3(3) . 2_676
Re2 O2 K2 112.4(3) . 2_676
K1 O2 K2 48.90(18) 2_676 2_676
K1 O1W K1 95.4(3) 2_667 .

loop_
_geom_bond_atom_site_label_1
_geom_bond_atom_site_label_2
_geom_bond_distance
_geom_bond_site_symmetry_2
Re1 O1 2.105(6) .
Re1 S3 2.396(2) .
Re1 S1 2.403(2) .
Re1 S4 2.423(2) .
Re1 S2 2.424(2) .
Re1 Re2 2.5769(7) .
Re1 Re2 2.5858(7) 2_676
Re1 Re3 2.5859(6) .
Re1 Re3 2.5862(7) 2_676
Re1 K2 4.081(6) 1_455
Re2 O2 2.114(6) .
Re2 S1 2.394(2) .
Re2 S3 2.407(2) 2_676
Re2 S4 2.411(2) 2_676
Re2 S2 2.418(3) .
Re2 Re3 2.5855(8) 2_676
Re2 Re1 2.5858(7) 2_676
Re2 Re3 2.5953(7) .
Re2 K1 4.059(6) 2_676
Re3 O3 2.095(7) .
Re3 S1 2.405(2) 2_676
Re3 S3 2.413(2) .
Re3 S4 2.415(2) 2_676
Re3 S2 2.415(2) .
Re3 Re2 2.5855(8) 2_676
Re3 Re1 2.5862(7) 2_676
K1 K2 2.703(8) .
K1 O1W 2.787(11) 2_667
K1 O1W 2.840(11) .
K1 K2 2.963(9) 2_767
K1 O2 3.076(10) 2_676
K1 S4 3.463(6) .
K1 S2 3.550(7) 1_645
K1 S3 3.680(6) .
K1 Re2 4.059(6) 2_676
K1 K1 4.161(11) 2_667
K1 K1 4.306(11) 2_767
K2 O1 2.826(10) 2_677
K2 K1 2.963(9) 2_767
K2 S4 3.272(6) 1_655
K2 S1 3.325(6) 1_655
K2 O2 3.413(10) 2_676
K2 S2 3.438(7) 2_677
K2 S3 3.597(7) .
K2 S2 3.674(7) 1_645
K2 K2 3.692(12) 2_767
K2 Re1 4.081(6) 1_655
S1 Re3 2.405(2) 2_676
S1 K2 3.325(6) 1_455
S2 K2 3.438(7) 2_677
S2 K1 3.550(7) 1_465
S2 K2 3.674(7) 1_465
S3 Re2 2.407(2) 2_676
S4 Re2 2.411(2) 2_676
S4 Re3 2.415(2) 2_676
S4 K2 3.272(6) 1_455
O1 K2 2.826(10) 2_677
O2 K1 3.076(10) 2_676
O2 K2 3.413(10) 2_676
O1W K1 2.787(11) 2_667
